data_7247179
loop_
_publ_author_name
'Bhoday, Harmeet'
'Yang, Kaidi'
'Kelley, Steven P.'
'Glaser, Rainer'

_publ_section_title
;
 Crystal environment induced symmetry reduction (CEISR): deep analysis of
 para-chloroacetophenone azine and generalization
;
_journal_issue 33
_journal_name_full CrystEngComm
_journal_page_first 4638
_journal_page_last 4657
_journal_paper_doi 10.1039/D3CE00676J
_journal_volume 25
_journal_year 2023
_chemical_formula_moiety 'C16 H14 Cl2 N2'
_chemical_formula_sum 'C16 H14 Cl2 N2'
_chemical_formula_weight 305.19
_space_group_crystal_system monoclinic
_space_group_IT_number 14
_space_group_name_Hall '-P 2yn'
_space_group_name_H-M_alt 'P 1 21/n 1'
_atom_sites_solution_hydrogens geom
_atom_sites_solution_primary dual
_audit_block_doi 10.5517/ccdc.csd.cc261grh
_audit_creation_date 2020-09-14
_audit_creation_method
;
Olex2 1.2
(compiled 2018.05.29 svn.r3508 for OlexSys, GUI svn.r5506)
;
_audit_update_record
;
2020-09-14 deposited with the CCDC.	2023-07-31 downloaded from the CCDC.
;
_cell_angle_alpha 90
_cell_angle_beta 99.722(2)
_cell_angle_gamma 90
_cell_formula_units_Z 2
_cell_length_a 5.3766(3)
_cell_length_b 8.7055(5)
_cell_length_c 15.6819(8)
_cell_measurement_reflns_used 9926
_cell_measurement_temperature 100(2)
_cell_measurement_theta_max 72.27
_cell_measurement_theta_min 2.86
_cell_volume 723.47(7)
_computing_cell_refinement 'Bruker Apex3 V.2018.1-0/SAINT V8.38A'
_computing_data_collection 'Bruker Apex3 V.2018.1-0'
_computing_data_reduction 'Bruker Apex3 V.2018.1-0/SAINT V8.38A'
_computing_molecular_graphics 'Olex2 (Dolomanov et al., 2009)'
_computing_publication_material 'Olex2 (Dolomanov et al., 2009)'
_computing_structure_refinement 'ShelXL (Sheldrick, 2015)'
_computing_structure_solution 'ShelXT (Sheldrick, 2015)'
_diffrn_ambient_temperature 100.0
_diffrn_measured_fraction_theta_full 0.998
_diffrn_measured_fraction_theta_max 0.997
_diffrn_measurement_device_type 'Bruker APEX II area detector'
_diffrn_measurement_method '\f and \w scans'
_diffrn_radiation_monochromator 'multi-layer optics'
_diffrn_radiation_type CuK\a
_diffrn_radiation_wavelength 1.54178
_diffrn_reflns_av_R_equivalents 0.0217
_diffrn_reflns_av_unetI/netI 0.0121
_diffrn_reflns_Laue_measured_fraction_full 0.998
_diffrn_reflns_Laue_measured_fraction_max 0.997
_diffrn_reflns_limit_h_max 6
_diffrn_reflns_limit_h_min -6
_diffrn_reflns_limit_k_max 10
_diffrn_reflns_limit_k_min -10
_diffrn_reflns_limit_l_max 19
_diffrn_reflns_limit_l_min -19
_diffrn_reflns_number 12417
_diffrn_reflns_point_group_measured_fraction_full 0.998
_diffrn_reflns_point_group_measured_fraction_max 0.997
_diffrn_reflns_theta_full 67.679
_diffrn_reflns_theta_max 72.432
_diffrn_reflns_theta_min 5.725
_diffrn_source 'Incoatec IMuS microfocus Cu tube'
_diffrn_standards_number 0
_exptl_absorpt_coefficient_mu 3.946
_exptl_absorpt_correction_T_max 0.7536
_exptl_absorpt_correction_T_min 0.6138
_exptl_absorpt_correction_type multi-scan
_exptl_absorpt_process_details 'Bruker AXScale'
_exptl_crystal_colour yellow
_exptl_crystal_colour_primary yellow
_exptl_crystal_density_diffrn 1.401
_exptl_crystal_description prism
_exptl_crystal_F_000 316
_exptl_crystal_size_max 0.26
_exptl_crystal_size_mid 0.22
_exptl_crystal_size_min 0.13
_refine_diff_density_max 0.296
_refine_diff_density_min -0.173
_refine_diff_density_rms 0.041
_refine_ls_extinction_method none
_refine_ls_goodness_of_fit_ref 1.057
_refine_ls_hydrogen_treatment constr
_refine_ls_matrix_type full
_refine_ls_number_parameters 92
_refine_ls_number_reflns 1432
_refine_ls_number_restraints 0
_refine_ls_restrained_S_all 1.057
_refine_ls_R_factor_all 0.0243
_refine_ls_R_factor_gt 0.0243
_refine_ls_shift/su_max 0.001
_refine_ls_shift/su_mean 0.000
_refine_ls_structure_factor_coef Fsqd
_refine_ls_weighting_details 'w=1/[\s^2^(Fo^2^)+(0.0298P)^2^+0.3727P] where P=(Fo^2^+2Fc^2^)/3'
_refine_ls_weighting_scheme calc
_refine_ls_wR_factor_gt 0.0639
_refine_ls_wR_factor_ref 0.0639
_reflns_Friedel_coverage 0.000
_reflns_number_gt 1426
_reflns_number_total 1432
_reflns_threshold_expression 'I > 2\s(I)'
_cod_data_source_file d3ce00676j2.cif
_cod_data_source_block s1
_cod_depositor_comments 'Adding full bibliography for 7247179--7247182.cif.'
_cod_database_code 7247179
_shelx_shelxl_version_number 2017/1
_shelx_space_group_comment
;
The symmetry employed for this shelxl refinement is uniquely defined
by the following loop, which should always be used as a source of
symmetry information in preference to the above space-group names.
They are only intended as comments.
;
_shelx_estimated_absorpt_t_max 0.628
_shelx_estimated_absorpt_t_min 0.427
_olex2_refinement_description
;
1. Fixed Uiso
 At 1.2 times of:
  All C(H) groups
 At 1.5 times of:
  All C(H,H,H) groups
2.a Aromatic/amide H refined with riding coordinates:
 C2(H2), C3(H3), C6(H6), C5(H5)
2.b Idealised Me refined as rotating group:
 C8(H8A,H8B,H8C)
;
_olex2_submission_special_instructions 'No special instructions were received'

loop_
_space_group_symop_operation_xyz
'x, y, z'
'-x+1/2, y+1/2, -z+1/2'
'-x, -y, -z'
'x-1/2, -y-1/2, z-1/2'

loop_
_atom_site_label
_atom_site_type_symbol
_atom_site_fract_x
_atom_site_fract_y
_atom_site_fract_z
_atom_site_U_iso_or_equiv
_atom_site_adp_type
_atom_site_occupancy
_atom_site_site_symmetry_order
_atom_site_calc_flag
_atom_site_refinement_flags_posn
_atom_site_refinement_flags_adp
_atom_site_refinement_flags_occupancy
_atom_site_disorder_assembly
_atom_site_disorder_group
Cl1 Cl 0.88294(5) 0.61402(3) 0.90764(2) 0.02203(12) Uani 1 1 d . . . . .
N1 N 0.09372(17) 0.49792(11) 0.53718(6) 0.0159(2) Uani 1 1 d . . . . .
C2 C 0.4482(2) 0.70982(14) 0.80944(7) 0.0177(2) Uani 1 1 d . . . . .
H2 H 0.423899 0.770119 0.857853 0.021 Uiso 1 1 calc R . . . .
C3 C 0.2725(2) 0.71278(13) 0.73332(7) 0.0167(2) Uani 1 1 d . . . . .
H3 H 0.128948 0.777634 0.729632 0.020 Uiso 1 1 calc R . . . .
C6 C 0.6976(2) 0.52813(14) 0.74325(8) 0.0183(2) Uani 1 1 d . . . . .
H6 H 0.844682 0.466390 0.746773 0.022 Uiso 1 1 calc R . . . .
C4 C 0.3030(2) 0.62215(12) 0.66211(7) 0.0143(2) Uani 1 1 d . . . . .
C5 C 0.5186(2) 0.53019(13) 0.66805(7) 0.0168(2) Uani 1 1 d . . . . .
H5 H 0.543103 0.468501 0.620180 0.020 Uiso 1 1 calc R . . . .
C7 C 0.1079(2) 0.62214(13) 0.58256(7) 0.0148(2) Uani 1 1 d . . . . .
C8 C -0.0548(2) 0.76229(14) 0.56335(7) 0.0197(3) Uani 1 1 d . . . . .
H8A H -0.151159 0.754977 0.504583 0.030 Uiso 1 1 calc GR . . . .
H8B H 0.052076 0.854115 0.568008 0.030 Uiso 1 1 calc GR . . . .
H8C H -0.171519 0.769244 0.604914 0.030 Uiso 1 1 calc GR . . . .
C1 C 0.6585(2) 0.61753(13) 0.81318(7) 0.0164(2) Uani 1 1 d . . . . .

loop_
_atom_site_aniso_label
_atom_site_aniso_U_11
_atom_site_aniso_U_22
_atom_site_aniso_U_33
_atom_site_aniso_U_23
_atom_site_aniso_U_13
_atom_site_aniso_U_12
Cl1 0.02058(17) 0.02587(18) 0.01650(17) 0.00153(10) -0.00589(11) -0.00537(10)
N1 0.0176(5) 0.0169(5) 0.0118(5) 0.0002(4) -0.0015(4) 0.0006(4)
C2 0.0202(6) 0.0190(6) 0.0139(5) -0.0024(4) 0.0030(4) -0.0038(4)
C3 0.0166(5) 0.0172(5) 0.0162(6) -0.0012(4) 0.0024(4) 0.0004(4)
C6 0.0156(5) 0.0177(5) 0.0206(6) 0.0007(5) 0.0005(4) 0.0004(4)
C4 0.0158(5) 0.0138(5) 0.0132(5) 0.0011(4) 0.0017(4) -0.0026(4)
C5 0.0185(5) 0.0160(5) 0.0157(5) -0.0020(4) 0.0026(4) -0.0007(4)
C7 0.0158(5) 0.0164(6) 0.0122(5) 0.0016(4) 0.0025(4) 0.0002(4)
C8 0.0240(6) 0.0183(6) 0.0150(5) -0.0015(4) -0.0017(4) 0.0051(5)
C1 0.0168(5) 0.0175(6) 0.0134(5) 0.0024(4) -0.0017(4) -0.0059(4)

loop_
_atom_type_symbol
_atom_type_description
_atom_type_scat_dispersion_real
_atom_type_scat_dispersion_imag
_atom_type_scat_source
C C 0.0181 0.0091 'International Tables Vol C Tables 4.2.6.8 and 6.1.1.4'
H H 0.0000 0.0000 'International Tables Vol C Tables 4.2.6.8 and 6.1.1.4'
Cl Cl 0.3639 0.7018 'International Tables Vol C Tables 4.2.6.8 and 6.1.1.4'
N N 0.0311 0.0180 'International Tables Vol C Tables 4.2.6.8 and 6.1.1.4'

loop_
_geom_angle_atom_site_label_1
_geom_angle_atom_site_label_2
_geom_angle_atom_site_label_3
_geom_angle
_geom_angle_site_symmetry_1
_geom_angle_site_symmetry_3
_geom_angle_publ_flag
C7 N1 N1 113.77(11) . 3_566 ?
C3 C2 H2 120.7 . . ?
C1 C2 H2 120.7 . . ?
C1 C2 C3 118.67(11) . . ?
C2 C3 H3 119.3 . . ?
C2 C3 C4 121.33(11) . . ?
C4 C3 H3 119.3 . . ?
C5 C6 H6 120.4 . . ?
C1 C6 H6 120.4 . . ?
C1 C6 C5 119.14(11) . . ?
C3 C4 C7 120.53(10) . . ?
C5 C4 C3 118.48(11) . . ?
C5 C4 C7 120.98(10) . . ?
C6 C5 C4 120.72(11) . . ?
C6 C5 H5 119.6 . . ?
C4 C5 H5 119.6 . . ?
N1 C7 C4 115.48(10) . . ?
N1 C7 C8 126.33(10) . . ?
C4 C7 C8 118.19(10) . . ?
C7 C8 H8A 109.5 . . ?
C7 C8 H8B 109.5 . . ?
C7 C8 H8C 109.5 . . ?
H8A C8 H8B 109.5 . . ?
H8A C8 H8C 109.5 . . ?
H8B C8 H8C 109.5 . . ?
C2 C1 Cl1 119.35(9) . . ?
C2 C1 C6 121.64(11) . . ?
C6 C1 Cl1 119.00(9) . . ?

loop_
_geom_bond_atom_site_label_1
_geom_bond_atom_site_label_2
_geom_bond_distance
_geom_bond_site_symmetry_2
_geom_bond_publ_flag
Cl1 C1 1.7457(12) . ?
N1 N1 1.4071(18) 3_566 ?
N1 C7 1.2897(15) . ?
C2 H2 0.9500 . ?
C2 C3 1.3920(16) . ?
C2 C1 1.3802(17) . ?
C3 H3 0.9500 . ?
C3 C4 1.3993(16) . ?
C6 H6 0.9500 . ?
C6 C5 1.3906(16) . ?
C6 C1 1.3893(17) . ?
C4 C5 1.3993(16) . ?
C4 C7 1.4881(15) . ?
C5 H5 0.9500 . ?
C7 C8 1.5018(16) . ?
C8 H8A 0.9800 . ?
C8 H8B 0.9800 . ?
C8 H8C 0.9800 . ?
